data_7126185
loop_
_publ_author_name
'Mayer, Martin'
'Rohdenburg, Markus'
'van Lessen, Valentin'
'Nierstenh\"ofer, Marc C'
'Apr\`a, Edoardo'
'Grabowsky, Simon'
'Asmis, Knut R.'
'Jenne, Carsten'
'Warneke, Jonas'

_publ_section_title
;
 First steps towards a stable neon compound: observation and bonding
 analysis of [B<sub>12</sub>(CN)<sub>11</sub>Ne]<sup/>.
;
_journal_issue 33
_journal_name_full 'Chemical communications (Cambridge, England)'
_journal_page_first 4591
_journal_page_last 4594
_journal_paper_doi 10.1039/d0cc01423k
_journal_volume 56
_journal_year 2020
_chemical_formula_moiety '2(C24 H20 P), B12 C11.56 I0.44 N11.56'
_chemical_formula_sum 'C59.56 H40 B12 I0.44 N11.57 P2'
_chemical_formula_weight 1164.58
_chemical_name_systematic Bis-(tetraphenylphosphonium)-dodecacyano-closo-dodecaborate
_space_group_crystal_system monoclinic
_space_group_IT_number 14
_space_group_name_Hall '-P 2yn'
_space_group_name_H-M_alt 'P 1 21/n 1'
_atom_sites_solution_hydrogens geom
_audit_creation_date 2019-09-11
_audit_creation_method
;
Olex2 1.2
(compiled 2018.05.29 svn.r3508 for OlexSys, GUI svn.r5506)
;
_audit_update_record
;
2020-01-21 deposited with the CCDC.	2020-03-10 downloaded from the CCDC.
;
_cell_angle_alpha 90
_cell_angle_beta 109.961(6)
_cell_angle_gamma 90
_cell_formula_units_Z 2
_cell_length_a 14.8599(7)
_cell_length_b 14.7377(6)
_cell_length_c 15.2073(7)
_cell_measurement_reflns_used 5519
_cell_measurement_temperature 150(1)
_cell_measurement_theta_max 29.2120
_cell_measurement_theta_min 2.7260
_cell_volume 3130.3(3)
_computing_cell_refinement 'CrysAlisPro 1.171.40.53 (Rigaku OD, 2019)'
_computing_data_collection 'CrysAlisPro 1.171.40.53 (Rigaku OD, 2019)'
_computing_data_reduction 'CrysAlisPro 1.171.40.53 (Rigaku OD, 2019)'
_computing_molecular_graphics 'Olex2 (Dolomanov et al., 2009)'
_computing_publication_material 'Olex2 (Dolomanov et al., 2009)'
_computing_structure_refinement 'ShelXL (Sheldrick, 2015)'
_computing_structure_solution 'ShelXT (Sheldrick, 2015)'
_diffrn_ambient_environment N~2~
_diffrn_ambient_temperature 150(1)
_diffrn_detector 'CCD plate'
_diffrn_detector_area_resol_mean 16.2705
_diffrn_detector_type Eos
_diffrn_measured_fraction_theta_full 0.999
_diffrn_measured_fraction_theta_max 0.855
_diffrn_measurement_details
;
List of Runs (angles in degrees, time in seconds):

  # Type    Start    End  Width  t~exp~   \w     \q     \k     \f   Frames
#--------------------------------------------------------------------------
  1  \w      1.00  37.00   1.00  110.00    --   15.75 -77.00 -30.00   36
  2  \w      4.00  75.00   1.00  110.00    --   15.75  57.00 -90.00   71
  3  \w    -51.00 -16.00   1.00  110.00    --   15.75 -77.00  60.00   35
  4  \w      0.00  82.00   1.00  110.00    --   15.75  57.00-180.00   82
  5  \w    -52.00 -11.00   1.00  110.00    --   15.75 -77.00 -30.00   41
;
_diffrn_measurement_device 'four-circle diffractometer'
_diffrn_measurement_device_type 'Xcalibur, Eos, Gemini ultra'
_diffrn_measurement_method '\w scans'
_diffrn_orient_matrix_type 'CrysAlisPro convention (1999,Acta A55,543-557)'
_diffrn_orient_matrix_UB_11 -0.0390552000
_diffrn_orient_matrix_UB_12 -0.0047604000
_diffrn_orient_matrix_UB_13 -0.0424703000
_diffrn_orient_matrix_UB_21 -0.0324590000
_diffrn_orient_matrix_UB_22 0.0055061000
_diffrn_orient_matrix_UB_23 0.0246831000
_diffrn_orient_matrix_UB_31 -0.0001256000
_diffrn_orient_matrix_UB_32 0.0475510000
_diffrn_orient_matrix_UB_33 -0.0070977000
_diffrn_radiation_monochromator graphite
_diffrn_radiation_probe x-ray
_diffrn_radiation_type MoK\a
_diffrn_radiation_wavelength 0.71073
_diffrn_reflns_av_R_equivalents 0.0213
_diffrn_reflns_av_unetI/netI 0.0299
_diffrn_reflns_Laue_measured_fraction_full 0.999
_diffrn_reflns_Laue_measured_fraction_max 0.855
_diffrn_reflns_limit_h_max 18
_diffrn_reflns_limit_h_min -20
_diffrn_reflns_limit_k_max 17
_diffrn_reflns_limit_k_min -20
_diffrn_reflns_limit_l_max 16
_diffrn_reflns_limit_l_min -20
_diffrn_reflns_number 17157
_diffrn_reflns_point_group_measured_fraction_full 0.999
_diffrn_reflns_point_group_measured_fraction_max 0.855
_diffrn_reflns_theta_full 25.242
_diffrn_reflns_theta_max 29.392
_diffrn_reflns_theta_min 2.736
_diffrn_source 'fine-focus sealed X-ray tube'
_diffrn_source_type 'Enhance (Mo) X-ray Source'
_exptl_absorpt_coefficient_mu 0.332
_exptl_absorpt_correction_T_max 1.00000
_exptl_absorpt_correction_T_min 0.85710
_exptl_absorpt_correction_type multi-scan
_exptl_absorpt_process_details
;
CrysAlisPro 1.171.40.53 (Rigaku Oxford Diffraction, 2019)
Empirical absorption correction using spherical harmonics,
 implemented in SCALE3 ABSPACK scaling algorithm.
;
_exptl_crystal_colour 'clear light colourless'
_exptl_crystal_colour_lustre clear
_exptl_crystal_colour_modifier light
_exptl_crystal_colour_primary colourless
_exptl_crystal_density_diffrn 1.236
_exptl_crystal_description plate
_exptl_crystal_F_000 1183
_exptl_crystal_recrystallization_method 'recryszallization from dimethyl sulfoxide'
_exptl_crystal_size_max 0.33
_exptl_crystal_size_mid 0.19
_exptl_crystal_size_min 0.05
_refine_diff_density_max 0.327
_refine_diff_density_min -0.354
_refine_diff_density_rms 0.044
_refine_ls_extinction_method none
_refine_ls_goodness_of_fit_ref 1.034
_refine_ls_hydrogen_treatment constr
_refine_ls_matrix_type full
_refine_ls_number_parameters 400
_refine_ls_number_reflns 7379
_refine_ls_number_restraints 0
_refine_ls_restrained_S_all 1.034
_refine_ls_R_factor_all 0.0530
_refine_ls_R_factor_gt 0.0388
_refine_ls_shift/su_max 0.001
_refine_ls_shift/su_mean 0.000
_refine_ls_structure_factor_coef Fsqd
_refine_ls_weighting_details 'w=1/[\s^2^(Fo^2^)+(0.0438P)^2^+1.1318P] where P=(Fo^2^+2Fc^2^)/3'
_refine_ls_weighting_scheme calc
_refine_ls_wR_factor_gt 0.0932
_refine_ls_wR_factor_ref 0.1011
_reflns_Friedel_coverage 0.000
_reflns_number_gt 5974
_reflns_number_total 7379
_reflns_threshold_expression 'I > 2\s(I)'
_cod_data_source_file d0cc01423k2.cif
_cod_data_source_block acmnp056admso
_cod_depositor_comments 'Adding full bibliography for 7126185.cif.'
_cod_database_code 7126185
_shelx_shelxl_version_number 2018/3
_chemical_oxdiff_formula 'B12 N12 P2 C48 H40'
_shelx_space_group_comment
;
The symmetry employed for this shelxl refinement is uniquely defined
by the following loop, which should always be used as a source of
symmetry information in preference to the above space-group names.
They are only intended as comments.
;
_shelx_estimated_absorpt_t_max 0.984
_shelx_estimated_absorpt_t_min 0.898
_diffrn_oxdiff_digest_frames
;
01d2b5a33614bf81c2b44770ed8d791d31000275c2e
;
_reflns_odcompleteness_completeness 99.87
_reflns_odcompleteness_iscentric 1
_reflns_odcompleteness_theta 26.32
_olex2_refinement_description
;
1. Fixed Uiso
 At 1.2 times of:
  All C(H) groups
2. Uiso/Uaniso restraints and constraints
Uanis(C1) = Uanis(I1)
Uanis(C3) = Uanis(I3)
Uanis(C2) = Uanis(I2)
3. Others
 Sof(I1)=1-FVAR(1)
 Sof(N1)=Sof(C1)=FVAR(1)
 Sof(I3)=1-FVAR(2)
 Sof(C3)=Sof(N3)=FVAR(2)
 Sof(I2)=1-FVAR(3)
 Sof(N2)=Sof(C2)=FVAR(3)
4.a Aromatic/amide H refined with riding coordinates:
 C8(H8), C30(H30), C12(H12), C11(H11), C20(H20), C26(H26), C10(H10), C29(H29),
 C9(H9), C27(H27), C21(H21), C24(H24), C14(H14), C18(H18), C22(H22), C28(H28),
 C23(H23), C17(H17), C16(H16), C15(H15)
;
_olex2_submission_special_instructions 'No special instructions were received'
_oxdiff_exptl_absorpt_empirical_details
;
Empirical correction (ABSPACK) includes:
- Absorption correction using spherical harmonics
- Frame scaling
;
_oxdiff_exptl_absorpt_empirical_full_max 1.099
_oxdiff_exptl_absorpt_empirical_full_min 0.875

loop_
_space_group_symop_operation_xyz
'x, y, z'
'-x+1/2, y+1/2, -z+1/2'
'-x, -y, -z'
'x-1/2, -y-1/2, z-1/2'

loop_
_atom_site_label
_atom_site_type_symbol
_atom_site_fract_x
_atom_site_fract_y
_atom_site_fract_z
_atom_site_U_iso_or_equiv
_atom_site_adp_type
_atom_site_occupancy
_atom_site_site_symmetry_order
_atom_site_calc_flag
_atom_site_refinement_flags_posn
_atom_site_refinement_flags_adp
_atom_site_refinement_flags_occupancy
_atom_site_disorder_assembly
_atom_site_disorder_group
P1 P 0.88838(2) 0.47879(2) 0.22565(2) 0.01663(9) Uani 1 1 d . . . . .
N5 N 0.63398(10) 0.75410(9) 0.46162(11) 0.0361(3) Uani 1 1 d . . . . .
C7 C 0.90023(9) 0.37139(9) 0.28465(9) 0.0183(3) Uani 1 1 d . . . . .
C8 C 0.83573(10) 0.35290(10) 0.33121(10) 0.0234(3) Uani 1 1 d . . . . .
H8 H 0.789694 0.395592 0.331368 0.028 Uiso 1 1 calc R . . . .
C19 C 0.78271(9) 0.47966(9) 0.12338(9) 0.0186(3) Uani 1 1 d . . . . .
N1 N 0.35189(12) 0.67330(13) 0.26299(18) 0.0500(5) Uani 0.9547(5) 1 d . . P A 1
N4 N 0.59296(11) 0.50078(11) 0.25717(11) 0.0417(4) Uani 1 1 d . . . . .
C30 C 0.79169(9) 0.61069(9) 0.28678(9) 0.0220(3) Uani 1 1 d . . . . .
H30 H 0.743363 0.604538 0.229012 0.026 Uiso 1 1 calc R . . . .
C25 C 0.87581(9) 0.56145(9) 0.30643(9) 0.0182(3) Uani 1 1 d . . . . .
C12 C 0.97039(10) 0.30840(9) 0.28630(9) 0.0219(3) Uani 1 1 d . . . . .
H12 H 1.014208 0.320928 0.256495 0.026 Uiso 1 1 calc R . . . .
C11 C 0.97450(10) 0.22666(10) 0.33281(10) 0.0255(3) Uani 1 1 d . . . . .
H11 H 1.021246 0.184205 0.334115 0.031 Uiso 1 1 calc R . . . .
C20 C 0.77388(10) 0.54929(10) 0.05893(9) 0.0246(3) Uani 1 1 d . . . . .
H20 H 0.822684 0.591655 0.068494 0.030 Uiso 1 1 calc R . . . .
C26 C 0.94851(10) 0.57079(10) 0.39305(10) 0.0249(3) Uani 1 1 d . . . . .
H26 H 1.004961 0.537780 0.406550 0.030 Uiso 1 1 calc R . . . .
N2 N 0.19136(19) 0.51681(14) 0.44194(15) 0.0567(6) Uani 0.9704(7) 1 d . . P B 1
C13 C 0.98909(9) 0.50409(10) 0.19092(9) 0.0214(3) Uani 1 1 d . . . . .
C4 C 0.57227(11) 0.50257(10) 0.32151(11) 0.0275(3) Uani 1 1 d . . . . .
C10 C 0.90958(10) 0.20805(10) 0.37714(10) 0.0260(3) Uani 1 1 d . . . . .
H10 H 0.912308 0.152708 0.407338 0.031 Uiso 1 1 calc R . . . .
C2 C 0.27089(19) 0.51058(16) 0.45440(16) 0.0348(4) Uani 0.9704(7) 1 d . . P B 1
C5 C 0.60194(10) 0.68721(10) 0.47187(10) 0.0251(3) Uani 1 1 d . . . . .
C29 C 0.77979(10) 0.66912(10) 0.35345(10) 0.0273(3) Uani 1 1 d . . . . .
H29 H 0.723535 0.702371 0.340394 0.033 Uiso 1 1 calc R . . . .
C9 C 0.84060(10) 0.27087(10) 0.37706(10) 0.0270(3) Uani 1 1 d . . . . .
H9 H 0.797551 0.258147 0.407695 0.032 Uiso 1 1 calc R . . . .
C27 C 0.93565(11) 0.62951(10) 0.45830(10) 0.0286(3) Uani 1 1 d . . . . .
H27 H 0.984100 0.636682 0.515830 0.034 Uiso 1 1 calc R . . . .
C21 C 0.69201(11) 0.55499(11) -0.01941(10) 0.0310(3) Uani 1 1 d . . . . .
H21 H 0.686045 0.600934 -0.062963 0.037 Uiso 1 1 calc R . . . .
C24 C 0.70947(10) 0.41737(10) 0.10964(10) 0.0284(3) Uani 1 1 d . . . . .
H24 H 0.715156 0.371019 0.152701 0.034 Uiso 1 1 calc R . . . .
C14 C 1.04097(10) 0.58359(10) 0.21991(11) 0.0288(3) Uani 1 1 d . . . . .
H14 H 1.025134 0.623532 0.259685 0.035 Uiso 1 1 calc R . . . .
C18 C 1.01188(11) 0.44501(11) 0.12989(11) 0.0304(3) Uani 1 1 d . . . . .
H18 H 0.975676 0.392934 0.108451 0.037 Uiso 1 1 calc R . . . .
C22 C 0.61928(11) 0.49265(12) -0.03299(10) 0.0343(4) Uani 1 1 d . . . . .
H22 H 0.564427 0.496644 -0.085733 0.041 Uiso 1 1 calc R . . . .
C28 C 0.85135(11) 0.67784(10) 0.43899(10) 0.0283(3) Uani 1 1 d . . . . .
H28 H 0.842961 0.716410 0.483981 0.034 Uiso 1 1 calc R . . . .
C23 C 0.62760(11) 0.42451(12) 0.03131(11) 0.0370(4) Uani 1 1 d . . . . .
H23 H 0.578023 0.383077 0.022101 0.044 Uiso 1 1 calc R . . . .
N6 N 0.38398(13) 0.75116(11) 0.56764(15) 0.0592(5) Uani 1 1 d . . . . .
C6 C 0.41496(11) 0.68738(11) 0.55064(12) 0.0341(4) Uani 1 1 d . . . . .
C17 C 1.08881(13) 0.46471(13) 0.10166(13) 0.0409(4) Uani 1 1 d . . . . .
H17 H 1.105705 0.424721 0.062601 0.049 Uiso 1 1 calc R . . . .
C16 C 1.14083(12) 0.54363(13) 0.13120(13) 0.0417(4) Uani 1 1 d . . . . .
H16 H 1.192380 0.556514 0.111764 0.050 Uiso 1 1 calc R . . . .
C15 C 1.11670(11) 0.60294(12) 0.18902(13) 0.0374(4) Uani 1 1 d . . . . .
H15 H 1.151225 0.656396 0.207639 0.045 Uiso 1 1 calc R . . . .
B5 B 0.55492(11) 0.59713(11) 0.48520(11) 0.0210(3) Uani 1 1 d . . . . .
B2 B 0.37925(11) 0.50489(11) 0.47487(11) 0.0221(3) Uani 1 1 d . . . . .
B4 B 0.53916(11) 0.50281(11) 0.40784(11) 0.0219(3) Uani 1 1 d . . . . .
B6 B 0.45584(11) 0.59801(11) 0.52628(11) 0.0225(3) Uani 1 1 d . . . . .
B3 B 0.43073(11) 0.44586(11) 0.40121(11) 0.0230(3) Uani 1 1 d . . . . .
B1 B 0.43777(11) 0.56667(11) 0.40833(11) 0.0223(3) Uani 1 1 d . . . . .
C1 C 0.38527(13) 0.62848(14) 0.32316(13) 0.0305(4) Uani 0.9547(5) 1 d . . P A 1
I1 I 0.35841(19) 0.6696(2) 0.3134(2) 0.0305(4) Uani 0.0453(5) 1 d . . P A 2
C3 C 0.3737(2) 0.39593(18) 0.31147(18) 0.0355(3) Uani 0.8572(9) 1 d . . P C 1
N3 N 0.3325(2) 0.3588(2) 0.2441(2) 0.0541(7) Uani 0.8572(9) 1 d . . P C 1
I3 I 0.33515(9) 0.37945(7) 0.28266(7) 0.0355(3) Uani 0.1428(9) 1 d . . P C 2
I2 I 0.2317(5) 0.5157(4) 0.4473(4) 0.0348(4) Uani 0.0296(7) 1 d . . P B 2

loop_
_atom_site_aniso_label
_atom_site_aniso_U_11
_atom_site_aniso_U_22
_atom_site_aniso_U_33
_atom_site_aniso_U_23
_atom_site_aniso_U_13
_atom_site_aniso_U_12
P1 0.01464(15) 0.01679(16) 0.01716(16) -0.00091(12) 0.00375(12) -0.00061(13)
N5 0.0360(7) 0.0260(7) 0.0517(9) 0.0014(6) 0.0218(7) 0.0004(6)
C7 0.0183(6) 0.0178(6) 0.0160(6) -0.0011(5) 0.0022(5) -0.0016(5)
C8 0.0192(6) 0.0242(7) 0.0260(7) 0.0014(6) 0.0067(5) 0.0010(6)
C19 0.0181(6) 0.0201(6) 0.0156(6) -0.0036(5) 0.0033(5) 0.0010(5)
N1 0.0313(9) 0.0598(13) 0.0585(13) 0.0244(10) 0.0148(8) 0.0031(8)
N4 0.0451(8) 0.0459(9) 0.0410(8) -0.0072(7) 0.0238(7) -0.0102(7)
C30 0.0185(6) 0.0236(7) 0.0203(6) -0.0005(5) 0.0019(5) 0.0017(5)
C25 0.0174(6) 0.0172(6) 0.0187(6) -0.0017(5) 0.0045(5) -0.0015(5)
C12 0.0231(6) 0.0234(7) 0.0193(6) -0.0022(5) 0.0072(5) 0.0018(6)
C11 0.0278(7) 0.0209(7) 0.0234(7) -0.0014(5) 0.0033(6) 0.0053(6)
C20 0.0259(7) 0.0276(7) 0.0209(6) 0.0011(6) 0.0089(5) 0.0011(6)
C26 0.0195(6) 0.0258(7) 0.0242(7) -0.0029(6) 0.0008(5) 0.0027(6)
N2 0.0278(11) 0.0706(15) 0.0745(14) 0.0355(10) 0.0211(9) 0.0127(9)
C13 0.0172(6) 0.0251(7) 0.0221(6) 0.0028(5) 0.0071(5) 0.0005(5)
C4 0.0274(7) 0.0254(7) 0.0312(8) 0.0007(6) 0.0117(6) -0.0019(6)
C10 0.0267(7) 0.0230(7) 0.0221(7) 0.0033(5) 0.0003(5) -0.0028(6)
C2 0.0228(12) 0.0380(9) 0.0450(9) 0.0174(7) 0.0132(11) 0.0088(11)
C5 0.0240(7) 0.0255(7) 0.0285(7) 0.0056(6) 0.0122(6) 0.0069(6)
C29 0.0253(7) 0.0270(7) 0.0285(7) -0.0021(6) 0.0077(6) 0.0073(6)
C9 0.0229(7) 0.0316(8) 0.0257(7) 0.0052(6) 0.0072(6) -0.0040(6)
C27 0.0286(7) 0.0281(8) 0.0222(7) -0.0063(6) -0.0004(6) -0.0017(6)
C21 0.0366(8) 0.0355(8) 0.0190(7) 0.0040(6) 0.0070(6) 0.0099(7)
C24 0.0250(7) 0.0246(7) 0.0287(7) 0.0012(6) 0.0001(6) -0.0041(6)
C14 0.0241(7) 0.0260(7) 0.0366(8) -0.0024(6) 0.0106(6) -0.0028(6)
C18 0.0355(8) 0.0304(8) 0.0301(8) -0.0039(6) 0.0174(6) -0.0051(7)
C22 0.0288(8) 0.0420(9) 0.0222(7) -0.0073(6) -0.0042(6) 0.0081(7)
C28 0.0370(8) 0.0235(7) 0.0241(7) -0.0060(6) 0.0100(6) 0.0009(6)
C23 0.0263(8) 0.0345(9) 0.0377(9) -0.0058(7) -0.0051(7) -0.0065(7)
N6 0.0574(10) 0.0354(9) 0.0970(15) -0.0070(9) 0.0420(11) 0.0062(8)
C6 0.0304(8) 0.0277(8) 0.0507(10) 0.0032(7) 0.0223(7) 0.0019(7)
C17 0.0446(10) 0.0451(10) 0.0451(10) -0.0041(8) 0.0308(8) -0.0013(8)
C16 0.0312(8) 0.0502(11) 0.0527(11) 0.0056(9) 0.0260(8) -0.0037(8)
C15 0.0270(8) 0.0363(9) 0.0507(10) 0.0005(8) 0.0156(7) -0.0100(7)
B5 0.0183(7) 0.0217(7) 0.0240(7) 0.0039(6) 0.0088(6) 0.0041(6)
B2 0.0179(7) 0.0227(8) 0.0265(8) 0.0064(6) 0.0088(6) 0.0043(6)
B4 0.0207(7) 0.0219(7) 0.0247(7) 0.0035(6) 0.0099(6) 0.0027(6)
B6 0.0203(7) 0.0204(7) 0.0296(8) 0.0041(6) 0.0120(6) 0.0036(6)
B3 0.0213(7) 0.0247(8) 0.0234(7) 0.0026(6) 0.0081(6) 0.0003(6)
B1 0.0180(7) 0.0233(8) 0.0256(7) 0.0056(6) 0.0075(6) 0.0028(6)
C1 0.0208(9) 0.0344(10) 0.0377(8) 0.0084(9) 0.0117(7) 0.0009(7)
I1 0.0208(9) 0.0344(10) 0.0377(8) 0.0084(9) 0.0117(7) 0.0009(7)
C3 0.0404(6) 0.0390(6) 0.0221(7) -0.0033(5) 0.0042(5) -0.0079(4)
N3 0.0659(16) 0.0558(16) 0.0372(14) -0.0015(12) 0.0134(14) -0.0171(12)
I3 0.0404(6) 0.0390(6) 0.0221(7) -0.0033(5) 0.0042(5) -0.0079(4)
I2 0.0228(12) 0.0380(9) 0.0450(9) 0.0174(7) 0.0132(11) 0.0088(11)

loop_
_atom_type_symbol
_atom_type_description
_atom_type_scat_dispersion_real
_atom_type_scat_dispersion_imag
_atom_type_scat_source
C C 0.0033 0.0016 'International Tables Vol C Tables 4.2.6.8 and 6.1.1.4'
H H 0.0000 0.0000 'International Tables Vol C Tables 4.2.6.8 and 6.1.1.4'
B B 0.0013 0.0007 'International Tables Vol C Tables 4.2.6.8 and 6.1.1.4'
I I -0.4742 1.8119 'International Tables Vol C Tables 4.2.6.8 and 6.1.1.4'
N N 0.0061 0.0033 'International Tables Vol C Tables 4.2.6.8 and 6.1.1.4'
P P 0.1023 0.0942 'International Tables Vol C Tables 4.2.6.8 and 6.1.1.4'

loop_
_geom_angle_atom_site_label_1
_geom_angle_atom_site_label_2
_geom_angle_atom_site_label_3
_geom_angle
_geom_angle_site_symmetry_1
_geom_angle_site_symmetry_3
_geom_angle_publ_flag
C19 P1 C7 110.28(6) . . ?
C25 P1 C7 105.84(6) . . ?
C25 P1 C19 109.00(6) . . ?
C25 P1 C13 110.85(6) . . ?
C13 P1 C7 112.43(6) . . ?
C13 P1 C19 108.40(6) . . ?
C8 C7 P1 117.16(10) . . ?
C12 C7 P1 122.82(10) . . ?
C12 C7 C8 120.01(12) . . ?
C7 C8 H8 120.1 . . ?
C9 C8 C7 119.84(13) . . ?
C9 C8 H8 120.1 . . ?
C20 C19 P1 117.35(10) . . ?
C24 C19 P1 122.46(10) . . ?
C24 C19 C20 120.11(12) . . ?
C25 C30 H30 120.1 . . ?
C29 C30 H30 120.1 . . ?
C29 C30 C25 119.86(12) . . ?
C30 C25 P1 120.49(10) . . ?
C30 C25 C26 120.13(12) . . ?
C26 C25 P1 119.18(10) . . ?
C7 C12 H12 120.3 . . ?
C11 C12 C7 119.42(13) . . ?
C11 C12 H12 120.3 . . ?
C12 C11 H11 119.8 . . ?
C10 C11 C12 120.34(13) . . ?
C10 C11 H11 119.8 . . ?
C19 C20 H20 120.2 . . ?
C21 C20 C19 119.59(14) . . ?
C21 C20 H20 120.2 . . ?
C25 C26 H26 120.4 . . ?
C27 C26 C25 119.23(13) . . ?
C27 C26 H26 120.4 . . ?
C14 C13 P1 120.79(11) . . ?
C14 C13 C18 120.19(13) . . ?
C18 C13 P1 118.93(11) . . ?
N4 C4 B4 177.30(17) . . ?
C11 C10 H10 119.7 . . ?
C11 C10 C9 120.58(13) . . ?
C9 C10 H10 119.7 . . ?
N2 C2 B2 177.5(3) . . ?
N5 C5 B5 178.17(15) . . ?
C30 C29 H29 120.0 . . ?
C28 C29 C30 119.91(13) . . ?
C28 C29 H29 120.0 . . ?
C8 C9 H9 120.1 . . ?
C10 C9 C8 119.79(14) . . ?
C10 C9 H9 120.1 . . ?
C26 C27 H27 119.7 . . ?
C26 C27 C28 120.59(13) . . ?
C28 C27 H27 119.7 . . ?
C20 C21 H21 119.9 . . ?
C22 C21 C20 120.12(14) . . ?
C22 C21 H21 119.9 . . ?
C19 C24 H24 120.2 . . ?
C19 C24 C23 119.58(14) . . ?
C23 C24 H24 120.2 . . ?
C13 C14 H14 120.3 . . ?
C15 C14 C13 119.46(15) . . ?
C15 C14 H14 120.3 . . ?
C13 C18 H18 120.3 . . ?
C17 C18 C13 119.31(15) . . ?
C17 C18 H18 120.3 . . ?
C21 C22 H22 119.9 . . ?
C23 C22 C21 120.23(14) . . ?
C23 C22 H22 119.9 . . ?
C29 C28 C27 120.28(13) . . ?
C29 C28 H28 119.9 . . ?
C27 C28 H28 119.9 . . ?
C24 C23 H23 119.8 . . ?
C22 C23 C24 120.35(15) . . ?
C22 C23 H23 119.8 . . ?
N6 C6 B6 178.82(19) . . ?
C18 C17 H17 119.8 . . ?
C18 C17 C16 120.34(16) . . ?
C16 C17 H17 119.8 . . ?
C17 C16 H16 119.8 . . ?
C15 C16 C17 120.30(15) . . ?
C15 C16 H16 119.8 . . ?
C14 C15 H15 119.8 . . ?
C16 C15 C14 120.35(16) . . ?
C16 C15 H15 119.8 . . ?
C5 B5 B2 123.29(11) . 3_666 ?
C5 B5 B4 123.11(12) . . ?
C5 B5 B6 120.23(12) . . ?
C5 B5 B3 121.49(12) . 3_666 ?
C5 B5 B1 120.78(12) . . ?
B2 B5 B4 60.06(9) 3_666 . ?
B2 B5 B6 108.01(11) 3_666 . ?
B2 B5 B1 107.99(11) 3_666 . ?
B4 B5 B6 107.35(11) . . ?
B4 B5 B1 59.66(9) . . ?
B6 B5 B1 59.75(9) . . ?
B3 B5 B2 60.03(9) 3_666 3_666 ?
B3 B5 B4 107.90(11) 3_666 . ?
B3 B5 B6 60.24(9) 3_666 . ?
B3 B5 B1 108.14(11) 3_666 . ?
C2 B2 B5 122.06(14) . 3_666 ?
C2 B2 B4 120.92(14) . 3_666 ?
C2 B2 B6 121.01(14) . . ?
C2 B2 B3 122.99(14) . . ?
C2 B2 B1 122.39(13) . . ?
B5 B2 B4 59.99(9) 3_666 3_666 ?
B5 B2 B6 107.80(11) 3_666 . ?
B5 B2 B3 59.98(9) 3_666 . ?
B5 B2 B1 107.76(11) 3_666 . ?
B5 B2 I2 123.2(2) 3_666 . ?
B4 B2 B1 107.55(11) 3_666 . ?
B4 B2 I2 120.86(19) 3_666 . ?
B6 B2 B4 59.81(9) . 3_666 ?
B6 B2 B1 59.77(9) . . ?
B6 B2 I2 119.8(2) . . ?
B3 B2 B4 107.81(11) . 3_666 ?
B3 B2 B6 107.71(11) . . ?
B3 B2 B1 59.89(9) . . ?
B3 B2 I2 123.7(2) . . ?
B1 B2 I2 121.69(19) . . ?
C4 B4 B5 123.48(12) . . ?
C4 B4 B2 122.81(12) . 3_666 ?
C4 B4 B6 120.68(12) . 3_666 ?
C4 B4 B3 119.40(12) . . ?
C4 B4 B1 121.24(12) . . ?
B5 B4 B2 59.95(9) . 3_666 ?
B5 B4 B3 108.40(11) . . ?
B2 B4 B3 108.54(11) 3_666 . ?
B6 B4 B5 107.97(11) 3_666 . ?
B6 B4 B2 60.06(9) 3_666 3_666 ?
B6 B4 B3 60.24(9) 3_666 . ?
B1 B4 B5 60.37(9) . . ?
B1 B4 B2 108.47(11) . 3_666 ?
B1 B4 B6 108.18(11) . 3_666 ?
B1 B4 B3 60.03(9) . . ?
C6 B6 B5 121.88(12) . . ?
C6 B6 B2 121.05(12) . . ?
C6 B6 B4 121.35(12) . 3_666 ?
C6 B6 B3 121.59(13) . 3_666 ?
C6 B6 B1 121.68(13) . . ?
B5 B6 B3 59.83(9) . 3_666 ?
B2 B6 B5 108.67(11) . . ?
B2 B6 B3 108.52(11) . 3_666 ?
B4 B6 B5 108.06(11) 3_666 . ?
B4 B6 B2 60.14(9) 3_666 . ?
B4 B6 B3 60.14(9) 3_666 3_666 ?
B4 B6 B1 108.26(11) 3_666 . ?
B1 B6 B5 60.31(9) . . ?
B1 B6 B2 60.33(9) . . ?
B1 B6 B3 108.25(11) . 3_666 ?
B5 B3 B2 60.00(9) 3_666 . ?
B5 B3 B4 107.73(11) 3_666 . ?
B5 B3 B6 59.93(8) 3_666 3_666 ?
B5 B3 B1 108.09(11) 3_666 . ?
B5 B3 I3 118.99(10) 3_666 . ?
B2 B3 B4 107.87(11) . . ?
B2 B3 B6 107.74(11) . 3_666 ?
B2 B3 B1 60.27(9) . . ?
B2 B3 I3 116.98(10) . . ?
B4 B3 B6 59.62(9) . 3_666 ?
B4 B3 I3 126.50(10) . . ?
B6 B3 I3 125.08(11) 3_666 . ?
B1 B3 B4 59.70(9) . . ?
B1 B3 B6 107.43(11) . 3_666 ?
B1 B3 I3 121.44(10) . . ?
C3 B3 B5 122.75(15) . 3_666 ?
C3 B3 B2 124.77(15) . . ?
C3 B3 B4 119.38(15) . . ?
C3 B3 B6 119.65(15) . 3_666 ?
C3 B3 B1 122.55(15) . . ?
B5 B1 B2 108.04(11) . . ?
B5 B1 I1 116.73(12) . . ?
B2 B1 I1 118.52(12) . . ?
B4 B1 B5 59.96(9) . . ?
B4 B1 B2 107.98(11) . . ?
B4 B1 B6 107.74(11) . . ?
B4 B1 B3 60.27(9) . . ?
B4 B1 I1 129.98(13) . . ?
B6 B1 B5 59.94(9) . . ?
B6 B1 B2 59.90(9) . . ?
B6 B1 B3 107.78(11) . . ?
B6 B1 I1 110.66(13) . . ?
B3 B1 B5 108.26(11) . . ?
B3 B1 B2 59.84(9) . . ?
B3 B1 I1 131.04(13) . . ?
C1 B1 B5 119.69(13) . . ?
C1 B1 B2 124.40(12) . . ?
C1 B1 B4 119.37(13) . . ?
C1 B1 B6 123.11(14) . . ?
C1 B1 B3 122.05(13) . . ?
N1 C1 B1 177.00(19) . . ?
N3 C3 B3 178.9(3) . . ?

loop_
_geom_bond_atom_site_label_1
_geom_bond_atom_site_label_2
_geom_bond_distance
_geom_bond_site_symmetry_2
_geom_bond_publ_flag
P1 C7 1.7982(13) . ?
P1 C19 1.7937(13) . ?
P1 C25 1.7845(13) . ?
P1 C13 1.7880(14) . ?
N5 C5 1.1285(19) . ?
C7 C8 1.3991(19) . ?
C7 C12 1.3897(18) . ?
C8 H8 0.9300 . ?
C8 C9 1.385(2) . ?
C19 C20 1.3939(19) . ?
C19 C24 1.3841(19) . ?
N1 C1 1.100(3) . ?
N4 C4 1.122(2) . ?
C30 H30 0.9300 . ?
C30 C25 1.3869(18) . ?
C30 C29 1.387(2) . ?
C25 C26 1.3963(18) . ?
C12 H12 0.9300 . ?
C12 C11 1.3878(19) . ?
C11 H11 0.9300 . ?
C11 C10 1.380(2) . ?
C20 H20 0.9300 . ?
C20 C21 1.385(2) . ?
C26 H26 0.9300 . ?
C26 C27 1.378(2) . ?
N2 C2 1.135(4) . ?
C13 C14 1.389(2) . ?
C13 C18 1.396(2) . ?
C4 B4 1.551(2) . ?
C10 H10 0.9300 . ?
C10 C9 1.381(2) . ?
C2 B2 1.534(3) . ?
C5 B5 1.546(2) . ?
C29 H29 0.9300 . ?
C29 C28 1.377(2) . ?
C9 H9 0.9300 . ?
C27 H27 0.9300 . ?
C27 C28 1.383(2) . ?
C21 H21 0.9300 . ?
C21 C22 1.379(2) . ?
C24 H24 0.9300 . ?
C24 C23 1.386(2) . ?
C14 H14 0.9300 . ?
C14 C15 1.389(2) . ?
C18 H18 0.9300 . ?
C18 C17 1.382(2) . ?
C22 H22 0.9300 . ?
C22 C23 1.377(2) . ?
C28 H28 0.9300 . ?
C23 H23 0.9300 . ?
N6 C6 1.115(2) . ?
C6 B6 1.548(2) . ?
C17 H17 0.9300 . ?
C17 C16 1.384(3) . ?
C16 H16 0.9300 . ?
C16 C15 1.371(3) . ?
C15 H15 0.9300 . ?
B5 B2 1.783(2) 3_666 ?
B5 B4 1.784(2) . ?
B5 B6 1.785(2) . ?
B5 B3 1.783(2) 3_666 ?
B5 B1 1.791(2) . ?
B2 B4 1.785(2) 3_666 ?
B2 B6 1.784(2) . ?
B2 B3 1.784(2) . ?
B2 B1 1.792(2) . ?
B2 I2 2.093(7) . ?
B4 B6 1.779(2) 3_666 ?
B4 B3 1.789(2) . ?
B4 B1 1.779(2) . ?
B6 B3 1.791(2) 3_666 ?
B6 B1 1.781(2) . ?
B3 B1 1.785(2) . ?
B3 C3 1.527(3) . ?
B3 I3 2.116(2) . ?
B1 C1 1.558(2) . ?
B1 I1 2.148(4) . ?
C3 N3 1.138(4) . ?

loop_
_geom_torsion_atom_site_label_1
_geom_torsion_atom_site_label_2
_geom_torsion_atom_site_label_3
_geom_torsion_atom_site_label_4
_geom_torsion
_geom_torsion_site_symmetry_1
_geom_torsion_site_symmetry_2
_geom_torsion_site_symmetry_3
_geom_torsion_site_symmetry_4
_geom_torsion_publ_flag
P1 C7 C8 C9 179.29(11) . . . . ?
P1 C7 C12 C11 -179.55(10) . . . . ?
P1 C19 C20 C21 -177.57(11) . . . . ?
P1 C19 C24 C23 176.80(12) . . . . ?
P1 C25 C26 C27 -174.96(12) . . . . ?
P1 C13 C14 C15 -177.67(12) . . . . ?
P1 C13 C18 C17 179.11(13) . . . . ?
C7 P1 C19 C20 -166.24(10) . . . . ?
C7 P1 C19 C24 17.11(14) . . . . ?
C7 P1 C25 C30 -115.52(12) . . . . ?
C7 P1 C25 C26 59.26(12) . . . . ?
C7 P1 C13 C14 -123.61(12) . . . . ?
C7 P1 C13 C18 59.82(13) . . . . ?
C7 C8 C9 C10 0.5(2) . . . . ?
C7 C12 C11 C10 -0.1(2) . . . . ?
C8 C7 C12 C11 1.28(19) . . . . ?
C19 P1 C7 C8 -71.40(11) . . . . ?
C19 P1 C7 C12 109.41(11) . . . . ?
C19 P1 C25 C30 3.07(13) . . . . ?
C19 P1 C25 C26 177.86(11) . . . . ?
C19 P1 C13 C14 114.22(12) . . . . ?
C19 P1 C13 C18 -62.35(13) . . . . ?
C19 C20 C21 C22 0.7(2) . . . . ?
C19 C24 C23 C22 0.5(3) . . . . ?
C30 C25 C26 C27 -0.2(2) . . . . ?
C30 C29 C28 C27 0.9(2) . . . . ?
C25 P1 C7 C8 46.35(11) . . . . ?
C25 P1 C7 C12 -132.85(11) . . . . ?
C25 P1 C19 C20 77.98(12) . . . . ?
C25 P1 C19 C24 -98.67(13) . . . . ?
C25 P1 C13 C14 -5.37(14) . . . . ?
C25 P1 C13 C18 178.06(11) . . . . ?
C25 C30 C29 C28 -0.2(2) . . . . ?
C25 C26 C27 C28 0.8(2) . . . . ?
C12 C7 C8 C9 -1.5(2) . . . . ?
C12 C11 C10 C9 -1.0(2) . . . . ?
C11 C10 C9 C8 0.7(2) . . . . ?
C20 C19 C24 C23 0.2(2) . . . . ?
C20 C21 C22 C23 0.1(2) . . . . ?
C26 C27 C28 C29 -1.2(2) . . . . ?
C13 P1 C7 C8 167.50(10) . . . . ?
C13 P1 C7 C12 -11.69(13) . . . . ?
C13 P1 C19 C20 -42.76(12) . . . . ?
C13 P1 C19 C24 140.59(12) . . . . ?
C13 P1 C25 C30 122.30(11) . . . . ?
C13 P1 C25 C26 -62.92(13) . . . . ?
C13 C14 C15 C16 -0.7(3) . . . . ?
C13 C18 C17 C16 -2.0(3) . . . . ?
C4 B4 B3 B5 147.77(13) . . . 3_666 ?
C4 B4 B3 B2 -148.87(12) . . . . ?
C4 B4 B3 B6 110.64(14) . . . 3_666 ?
C4 B4 B3 B1 -111.23(14) . . . . ?
C4 B4 B3 C3 1.5(2) . . . . ?
C4 B4 B3 I3 -2.63(19) . . . . ?
C4 B4 B1 B5 -113.41(15) . . . . ?
C4 B4 B1 B2 145.72(13) . . . . ?
C4 B4 B1 B6 -151.00(13) . . . . ?
C4 B4 B1 B3 108.25(15) . . . . ?
C4 B4 B1 C1 -4.1(2) . . . . ?
C4 B4 B1 I1 -12.3(2) . . . . ?
C2 B2 B6 C6 -0.6(2) . . . . ?
C2 B2 B6 B5 -149.32(14) . . . . ?
C2 B2 B6 B4 110.12(16) . . . 3_666 ?
C2 B2 B6 B3 147.19(14) . . . 3_666 ?
C2 B2 B6 B1 -111.90(16) . . . . ?
C2 B2 B3 B5 -110.84(16) . . . 3_666 ?
C2 B2 B3 B4 148.59(15) . . . . ?
C2 B2 B3 B6 -148.46(15) . . . 3_666 ?
C2 B2 B3 B1 111.21(16) . . . . ?
C2 B2 B3 C3 0.2(3) . . . . ?
C2 B2 B1 B5 146.76(16) . . . . ?
C2 B2 B1 B4 -149.85(16) . . . . ?
C2 B2 B1 B6 109.66(17) . . . . ?
C2 B2 B1 B3 -112.18(18) . . . . ?
C2 B2 B1 C1 -1.9(3) . . . . ?
C5 B5 B4 C4 0.8(2) . . . . ?
C5 B5 B4 B2 112.37(14) . . . 3_666 ?
C5 B5 B4 B6 149.83(12) . . . 3_666 ?
C5 B5 B4 B3 -146.41(12) . . . . ?
C5 B5 B4 B1 -109.04(14) . . . . ?
C5 B5 B6 C6 -0.7(2) . . . . ?
C5 B5 B6 B2 147.66(12) . . . . ?
C5 B5 B6 B4 -148.61(13) . . . 3_666 ?
C5 B5 B6 B3 -111.30(14) . . . 3_666 ?
C5 B5 B6 B1 110.23(14) . . . . ?
C5 B5 B1 B2 -146.41(13) . . . . ?
C5 B5 B1 B4 112.83(14) . . . . ?
C5 B5 B1 B6 -109.33(14) . . . . ?
C5 B5 B1 B3 150.26(12) . . . . ?
C5 B5 B1 C1 4.0(2) . . . . ?
C5 B5 B1 I1 -9.8(2) . . . . ?
C29 C30 C25 P1 174.57(11) . . . . ?
C29 C30 C25 C26 -0.2(2) . . . . ?
C21 C22 C23 C24 -0.7(3) . . . . ?
C24 C19 C20 C21 -0.8(2) . . . . ?
C14 C13 C18 C17 2.5(2) . . . . ?
C18 C13 C14 C15 -1.1(2) . . . . ?
C18 C17 C16 C15 0.2(3) . . . . ?
C6 B6 B1 B5 111.25(15) . . . . ?
C6 B6 B1 B2 -110.24(15) . . . . ?
C6 B6 B1 B4 148.85(13) . . . . ?
C6 B6 B1 B3 -147.52(13) . . . . ?
C6 B6 B1 C1 3.4(2) . . . . ?
C6 B6 B1 I1 1.55(18) . . . . ?
C17 C16 C15 C14 1.2(3) . . . . ?
B5 B2 B6 C6 -148.15(13) 3_666 . . . ?
B5 B2 B6 B5 63.18(14) 3_666 . . . ?
B5 B2 B6 B4 -37.39(10) 3_666 . . 3_666 ?
B5 B2 B6 B3 -0.31(14) 3_666 . . 3_666 ?
B5 B2 B6 B1 100.59(11) 3_666 . . . ?
B5 B2 B3 B4 -100.56(12) 3_666 . . . ?
B5 B2 B3 B6 -37.61(10) 3_666 . . 3_666 ?
B5 B2 B3 B1 -137.95(11) 3_666 . . . ?
B5 B2 B3 C3 111.08(18) 3_666 . . . ?
B5 B2 B3 I3 109.51(12) 3_666 . . . ?
B5 B2 B1 B5 -63.55(15) 3_666 . . . ?
B5 B2 B1 B4 -0.15(15) 3_666 . . . ?
B5 B2 B1 B6 -100.65(12) 3_666 . . . ?
B5 B2 B1 B3 37.51(10) 3_666 . . . ?
B5 B2 B1 C1 147.75(15) 3_666 . . . ?
B5 B2 B1 I1 160.78(14) 3_666 . . . ?
B5 B4 B3 B5 -63.48(14) . . . 3_666 ?
B5 B4 B3 B2 -0.13(14) . . . . ?
B5 B4 B3 B6 -100.62(12) . . . 3_666 ?
B5 B4 B3 B1 37.51(10) . . . . ?
B5 B4 B3 C3 150.23(16) . . . . ?
B5 B4 B3 I3 146.12(11) . . . . ?
B5 B4 B1 B2 -100.86(12) . . . . ?
B5 B4 B1 B6 -37.59(10) . . . . ?
B5 B4 B1 B3 -138.34(11) . . . . ?
B5 B4 B1 C1 109.34(15) . . . . ?
B5 B4 B1 I1 101.13(17) . . . . ?
B5 B6 B1 B2 138.50(11) . . . . ?
B5 B6 B1 B4 37.60(10) . . . . ?
B5 B6 B1 B3 101.22(11) . . . . ?
B5 B6 B1 C1 -107.81(15) . . . . ?
B5 B6 B1 I1 -109.70(13) . . . . ?
B5 B3 B1 B5 63.08(14) 3_666 . . . ?
B5 B3 B1 B2 -37.60(10) 3_666 . . . ?
B5 B3 B1 B4 100.38(11) 3_666 . . . ?
B5 B3 B1 B6 -0.30(14) 3_666 . . . ?
B5 B3 B1 C1 -151.64(13) 3_666 . . . ?
B5 B3 B1 I1 -140.68(16) 3_666 . . . ?
B2 B5 B4 C4 -111.59(15) 3_666 . . . ?
B2 B5 B4 B6 37.46(10) 3_666 . . 3_666 ?
B2 B5 B4 B3 101.22(11) 3_666 . . . ?
B2 B5 B4 B1 138.59(11) 3_666 . . . ?
B2 B5 B6 C6 148.33(14) 3_666 . . . ?
B2 B5 B6 B2 -63.31(14) 3_666 . . . ?
B2 B5 B6 B4 0.41(15) 3_666 . . 3_666 ?
B2 B5 B6 B3 37.72(11) 3_666 . . 3_666 ?
B2 B5 B6 B1 -100.74(12) 3_666 . . . ?
B2 B5 B1 B2 63.69(14) 3_666 . . . ?
B2 B5 B1 B4 -37.06(10) 3_666 . . . ?
B2 B5 B1 B6 100.77(12) 3_666 . . . ?
B2 B5 B1 B3 0.37(14) 3_666 . . . ?
B2 B5 B1 C1 -145.87(14) 3_666 . . . ?
B2 B5 B1 I1 -159.73(14) 3_666 . . . ?
B2 B4 B3 B5 0.09(15) 3_666 . . 3_666 ?
B2 B4 B3 B2 63.45(14) 3_666 . . . ?
B2 B4 B3 B6 -37.04(11) 3_666 . . 3_666 ?
B2 B4 B3 B1 101.09(12) 3_666 . . . ?
B2 B4 B3 C3 -146.19(16) 3_666 . . . ?
B2 B4 B3 I3 -150.30(11) 3_666 . . . ?
B2 B4 B1 B5 37.13(10) 3_666 . . . ?
B2 B4 B1 B2 -63.73(15) 3_666 . . . ?
B2 B4 B1 B6 -0.46(15) 3_666 . . . ?
B2 B4 B1 B3 -101.21(12) 3_666 . . . ?
B2 B4 B1 C1 146.47(14) 3_666 . . . ?
B2 B4 B1 I1 138.27(15) 3_666 . . . ?
B2 B6 B1 B5 -138.50(11) . . . . ?
B2 B6 B1 B4 -100.90(12) . . . . ?
B2 B6 B1 B3 -37.28(10) . . . . ?
B2 B6 B1 C1 113.69(15) . . . . ?
B2 B6 B1 I1 111.80(12) . . . . ?
B2 B3 B1 B5 100.69(12) . . . . ?
B2 B3 B1 B4 137.98(11) . . . . ?
B2 B3 B1 B6 37.31(10) . . . . ?
B2 B3 B1 C1 -114.03(15) . . . . ?
B2 B3 B1 I1 -103.08(17) . . . . ?
B4 B5 B6 C6 -148.30(14) . . . . ?
B4 B5 B6 B2 0.05(14) . . . . ?
B4 B5 B6 B4 63.78(14) . . . 3_666 ?
B4 B5 B6 B3 101.09(12) . . . 3_666 ?
B4 B5 B6 B1 -37.37(10) . . . . ?
B4 B5 B1 B2 100.76(12) . . . . ?
B4 B5 B1 B6 137.83(11) . . . . ?
B4 B5 B1 B3 37.43(10) . . . . ?
B4 B5 B1 C1 -108.81(15) . . . . ?
B4 B5 B1 I1 -122.67(15) . . . . ?
B4 B2 B6 C6 -110.77(15) 3_666 . . . ?
B4 B2 B6 B5 100.57(11) 3_666 . . . ?
B4 B2 B6 B3 37.07(10) 3_666 . . 3_666 ?
B4 B2 B6 B1 137.98(11) 3_666 . . . ?
B4 B2 B3 B5 37.59(10) 3_666 . . 3_666 ?
B4 B2 B3 B4 -62.97(14) 3_666 . . . ?
B4 B2 B3 B6 -0.02(14) 3_666 . . 3_666 ?
B4 B2 B3 B1 -100.36(12) 3_666 . . . ?
B4 B2 B3 C3 148.67(17) 3_666 . . . ?
B4 B2 B3 I3 147.11(10) 3_666 . . . ?
B4 B2 B1 B5 -0.26(14) 3_666 . . . ?
B4 B2 B1 B4 63.13(15) 3_666 . . . ?
B4 B2 B1 B6 -37.36(10) 3_666 . . . ?
B4 B2 B1 B3 100.80(11) 3_666 . . . ?
B4 B2 B1 C1 -148.97(15) 3_666 . . . ?
B4 B2 B1 I1 -135.93(14) 3_666 . . . ?
B4 B6 B1 B5 -100.82(11) 3_666 . . . ?
B4 B6 B1 B2 37.68(10) 3_666 . . . ?
B4 B6 B1 B4 -63.22(14) 3_666 . . . ?
B4 B6 B1 B3 0.40(14) 3_666 . . . ?
B4 B6 B1 C1 151.37(13) 3_666 . . . ?
B4 B6 B1 I1 149.48(12) 3_666 . . . ?
B4 B3 B1 B5 -37.30(10) . . . . ?
B4 B3 B1 B2 -137.98(11) . . . . ?
B4 B3 B1 B6 -100.68(11) . . . . ?
B4 B3 B1 C1 107.99(15) . . . . ?
B4 B3 B1 I1 118.94(18) . . . . ?
B6 B5 B4 C4 147.23(13) . . . . ?
B6 B5 B4 B2 -101.18(11) . . . 3_666 ?
B6 B5 B4 B6 -63.72(14) . . . 3_666 ?
B6 B5 B4 B3 0.05(14) . . . . ?
B6 B5 B4 B1 37.41(10) . . . . ?
B6 B5 B1 B2 -37.08(10) . . . . ?
B6 B5 B1 B4 -137.83(11) . . . . ?
B6 B5 B1 B3 -100.40(12) . . . . ?
B6 B5 B1 C1 113.36(16) . . . . ?
B6 B5 B1 I1 99.49(15) . . . . ?
B6 B2 B3 B5 100.72(11) . . . 3_666 ?
B6 B2 B3 B4 0.16(14) . . . . ?
B6 B2 B3 B6 63.11(14) . . . 3_666 ?
B6 B2 B3 B1 -37.23(10) . . . . ?
B6 B2 B3 C3 -148.20(17) . . . . ?
B6 B2 B3 I3 -149.76(10) . . . . ?
B6 B2 B1 B5 37.10(10) . . . . ?
B6 B2 B1 B4 100.49(12) . . . . ?
B6 B2 B1 B3 138.16(11) . . . . ?
B6 B2 B1 C1 -111.61(17) . . . . ?
B6 B2 B1 I1 -98.57(15) . . . . ?
B6 B4 B3 B5 37.14(10) 3_666 . . 3_666 ?
B6 B4 B3 B2 100.49(12) 3_666 . . . ?
B6 B4 B3 B1 138.13(12) 3_666 . . . ?
B6 B4 B3 C3 -109.15(18) 3_666 . . . ?
B6 B4 B3 I3 -113.26(14) 3_666 . . . ?
B6 B4 B1 B5 100.76(12) 3_666 . . . ?
B6 B4 B1 B2 -0.10(15) 3_666 . . . ?
B6 B4 B1 B6 63.17(15) 3_666 . . . ?
B6 B4 B1 B3 -37.58(11) 3_666 . . . ?
B6 B4 B1 C1 -149.90(14) 3_666 . . . ?
B6 B4 B1 I1 -158.10(15) 3_666 . . . ?
B6 B3 B1 B5 -0.18(14) 3_666 . . . ?
B6 B3 B1 B2 -100.86(11) 3_666 . . . ?
B6 B3 B1 B4 37.12(10) 3_666 . . . ?
B6 B3 B1 B6 -63.56(14) 3_666 . . . ?
B6 B3 B1 C1 145.10(13) 3_666 . . . ?
B6 B3 B1 I1 156.06(16) 3_666 . . . ?
B3 B5 B4 C4 -149.22(13) 3_666 . . . ?
B3 B5 B4 B2 -37.63(10) 3_666 . . 3_666 ?
B3 B5 B4 B6 -0.17(14) 3_666 . . 3_666 ?
B3 B5 B4 B3 63.59(14) 3_666 . . . ?
B3 B5 B4 B1 100.95(11) 3_666 . . . ?
B3 B5 B6 C6 110.61(16) 3_666 . . . ?
B3 B5 B6 B2 -101.04(12) 3_666 . . . ?
B3 B5 B6 B4 -37.31(11) 3_666 . . 3_666 ?
B3 B5 B6 B1 -138.46(12) 3_666 . . . ?
B3 B5 B1 B2 0.21(14) 3_666 . . . ?
B3 B5 B1 B4 -100.55(12) 3_666 . . . ?
B3 B5 B1 B6 37.28(10) 3_666 . . . ?
B3 B5 B1 B3 -63.12(14) 3_666 . . . ?
B3 B5 B1 C1 150.64(14) 3_666 . . . ?
B3 B5 B1 I1 136.78(15) 3_666 . . . ?
B3 B2 B6 C6 148.54(13) . . . . ?
B3 B2 B6 B5 -0.13(14) . . . . ?
B3 B2 B6 B4 -100.70(11) . . . 3_666 ?
B3 B2 B6 B3 -63.63(14) . . . 3_666 ?
B3 B2 B6 B1 37.28(10) . . . . ?
B3 B2 B1 B5 -101.06(12) . . . . ?
B3 B2 B1 B4 -37.67(11) . . . . ?
B3 B2 B1 B6 -138.16(11) . . . . ?
B3 B2 B1 C1 110.24(17) . . . . ?
B3 B2 B1 I1 123.27(16) . . . . ?
B3 B4 B1 B5 138.34(11) . . . . ?
B3 B4 B1 B2 37.48(10) . . . . ?
B3 B4 B1 B6 100.75(12) . . . . ?
B3 B4 B1 C1 -112.32(15) . . . . ?
B3 B4 B1 I1 -120.53(17) . . . . ?
B3 B6 B1 B5 -37.13(10) 3_666 . . . ?
B3 B6 B1 B2 101.37(12) 3_666 . . . ?
B3 B6 B1 B4 0.47(14) 3_666 . . . ?
B3 B6 B1 B3 64.09(14) 3_666 . . . ?
B3 B6 B1 C1 -144.94(13) 3_666 . . . ?
B3 B6 B1 I1 -146.83(12) 3_666 . . . ?
B1 B5 B4 C4 109.82(15) . . . . ?
B1 B5 B4 B2 -138.59(11) . . . 3_666 ?
B1 B5 B4 B6 -101.13(11) . . . 3_666 ?
B1 B5 B4 B3 -37.36(10) . . . . ?
B1 B5 B6 C6 -110.93(16) . . . . ?
B1 B5 B6 B2 37.43(10) . . . . ?
B1 B5 B6 B4 101.15(12) . . . 3_666 ?
B1 B5 B6 B3 138.46(12) . . . 3_666 ?
B1 B2 B6 C6 111.25(15) . . . . ?
B1 B2 B6 B5 -37.41(10) . . . . ?
B1 B2 B6 B4 -137.98(11) . . . 3_666 ?
B1 B2 B6 B3 -100.91(12) . . . 3_666 ?
B1 B2 B3 B5 137.95(11) . . . 3_666 ?
B1 B2 B3 B4 37.39(10) . . . . ?
B1 B2 B3 B6 100.34(12) . . . 3_666 ?
B1 B2 B3 C3 -110.97(18) . . . . ?
B1 B2 B3 I3 -112.54(11) . . . . ?
B1 B4 B3 B5 -100.99(12) . . . 3_666 ?
B1 B4 B3 B2 -37.64(10) . . . . ?
B1 B4 B3 B6 -138.13(12) . . . 3_666 ?
B1 B4 B3 C3 112.72(17) . . . . ?
B1 B4 B3 I3 108.61(13) . . . . ?
C3 B3 B1 B5 -144.82(17) . . . . ?
C3 B3 B1 B2 114.49(18) . . . . ?
C3 B3 B1 B4 -107.53(18) . . . . ?
C3 B3 B1 B6 151.80(17) . . . . ?
C3 B3 B1 C1 0.5(2) . . . . ?
I3 B3 B1 B5 -154.05(10) . . . . ?
I3 B3 B1 B2 105.26(12) . . . . ?
I3 B3 B1 B4 -116.76(12) . . . . ?
I3 B3 B1 B6 142.57(11) . . . . ?
I3 B3 B1 I1 2.2(2) . . . . ?
I2 B2 B6 C6 -0.3(3) . . . . ?
I2 B2 B6 B5 -148.9(2) . . . . ?
I2 B2 B6 B4 110.5(2) . . . 3_666 ?
I2 B2 B6 B3 147.6(2) . . . 3_666 ?
I2 B2 B6 B1 -111.5(2) . . . . ?
I2 B2 B3 B5 -112.0(2) . . . 3_666 ?
I2 B2 B3 B4 147.4(2) . . . . ?
I2 B2 B3 B6 -149.6(2) . . . 3_666 ?
I2 B2 B3 B1 110.0(2) . . . . ?
I2 B2 B3 I3 -2.5(3) . . . . ?
I2 B2 B1 B5 145.6(2) . . . . ?
I2 B2 B1 B4 -151.0(2) . . . . ?
I2 B2 B1 B6 108.5(2) . . . . ?
I2 B2 B1 B3 -113.4(3) . . . . ?
I2 B2 B1 I1 9.9(3) . . . . ?
